data_2222459
loop_
_publ_author_name
'Peng, Sanjun'
'Zhang, Fen'

_publ_section_title
;Bis(2-methoxy-6-{[2-(methylammonio)ethyl]iminomethyl}phenolato)thiocyanatozinc(II)
 thiocyanate hemihydrate
;
_journal_coeditor_code SU2115
_journal_issue 7
_journal_name_full 'Acta Crystallographica Section E'
_journal_page_first m799
_journal_paper_doi 10.1107/S1600536809022326
_journal_volume 65
_journal_year 2009
_chemical_formula_iupac '[Zn (C11 H16 N2 O2)2 (N C S)] N C S, 0.5H2 O'
_chemical_formula_moiety 'C23 H32 N5 O4 S Zn +, C N S -, 0.5(H2 O)'
_chemical_formula_sum 'C24 H33 N6 O4.5 S2 Zn'
_chemical_formula_weight 607.06
_chemical_name_systematic
;
Bis(2-methoxy-6-{[2-
(methylammonio)ethyl]iminomethyl}phenolato)thiocyanatozinc(II)
thiocyanate hemihydrate
;
_space_group_IT_number 2
_symmetry_cell_setting triclinic
_symmetry_space_group_name_Hall '-P 1'
_symmetry_space_group_name_H-M 'P -1'
_atom_sites_solution_hydrogens geom
_atom_sites_solution_primary direct
_atom_sites_solution_secondary difmap
_audit_creation_method SHELXL-97
_cell_angle_alpha 73.70(3)
_cell_angle_beta 77.95(3)
_cell_angle_gamma 72.25(3)
_cell_formula_units_Z 2
_cell_length_a 9.997(2)
_cell_length_b 13.017(3)
_cell_length_c 13.379(3)
_cell_measurement_reflns_used 1416
_cell_measurement_temperature 298(2)
_cell_measurement_theta_max 24.1
_cell_measurement_theta_min 2.4
_cell_volume 1577.0(7)
_computing_cell_refinement 'SAINT (Bruker, 2000)'
_computing_data_collection 'SMART (Bruker, 2000)'
_computing_data_reduction 'SAINT (Bruker, 2000)'
_computing_molecular_graphics 'SHELXTL (Sheldrick, 2008)'
_computing_publication_material 'SHELXTL (Sheldrick, 2008)'
_computing_structure_refinement 'SHELXTL (Sheldrick, 2008)'
_computing_structure_solution 'SHELXTL (Sheldrick, 2008)'
_diffrn_ambient_temperature 298(2)
_diffrn_measured_fraction_theta_full 0.961
_diffrn_measured_fraction_theta_max 0.961
_diffrn_measurement_device_type 'Bruker SMART APEX CCD area-detector'
_diffrn_measurement_method \w
_diffrn_radiation_monochromator graphite
_diffrn_radiation_source 'fine-focus sealed tube'
_diffrn_radiation_type MoK\a
_diffrn_radiation_wavelength 0.71073
_diffrn_reflns_av_R_equivalents 0.0569
_diffrn_reflns_av_sigmaI/netI 0.1114
_diffrn_reflns_limit_h_max 12
_diffrn_reflns_limit_h_min -12
_diffrn_reflns_limit_k_max 16
_diffrn_reflns_limit_k_min -16
_diffrn_reflns_limit_l_max 16
_diffrn_reflns_limit_l_min -16
_diffrn_reflns_number 12467
_diffrn_reflns_theta_full 26.50
_diffrn_reflns_theta_max 26.50
_diffrn_reflns_theta_min 2.44
_diffrn_standards_number 0
_exptl_absorpt_coefficient_mu 0.949
_exptl_absorpt_correction_T_max 0.7837
_exptl_absorpt_correction_T_min 0.7638
_exptl_absorpt_correction_type multi-scan
_exptl_absorpt_process_details '(SADABS; Bruker, 2000)'
_exptl_crystal_colour colorless
_exptl_crystal_density_diffrn 1.278
_exptl_crystal_density_method 'not measured'
_exptl_crystal_description block
_exptl_crystal_F_000 634
_exptl_crystal_size_max 0.30
_exptl_crystal_size_mid 0.28
_exptl_crystal_size_min 0.27
_refine_diff_density_max 0.508
_refine_diff_density_min -0.369
_refine_ls_extinction_method none
_refine_ls_goodness_of_fit_ref 0.990
_refine_ls_hydrogen_treatment constr
_refine_ls_matrix_type full
_refine_ls_number_parameters 346
_refine_ls_number_reflns 6300
_refine_ls_number_restraints 18
_refine_ls_restrained_S_all 1.001
_refine_ls_R_factor_all 0.1611
_refine_ls_R_factor_gt 0.0814
_refine_ls_shift/su_max 0.000
_refine_ls_shift/su_mean 0.000
_refine_ls_structure_factor_coef Fsqd
_refine_ls_weighting_details 'calc w=1/[\s^2^(Fo^2^)+(0.0763P)^2^] where P=(Fo^2^+2Fc^2^)/3'
_refine_ls_weighting_scheme calc
_refine_ls_wR_factor_gt 0.1544
_refine_ls_wR_factor_ref 0.1903
_reflns_number_gt 3199
_reflns_number_total 6300
_reflns_threshold_expression I>2\s(I)
_cod_data_source_file su2115.cif
_cod_data_source_block I
_cod_depositor_comments
;
The following automatic conversions were performed:
'_symmetry_cell_setting' value 'Triclinic' changed to 'triclinic'
according to '/home/saulius/struct/CIF-dictionaries/cif_core.dic'
dictionary named 'cif_core.dic' version 2.4.1 from 2010-06-29.

Automatic conversion script
Id: cif_fix_enum 1527 2010-12-29 10:47:43Z saulius 

The following automatic conversions were performed:

'_symmetry_cell_setting' value 'Triclinic' changed to 'triclinic'
according to /home/saulius/struct/CIF-dictionaries/cif_core.dic
dictionary named 'cif_core.dic' version 2.4.1 from 2010-06-29.

Automatic conversion script
Id: cif_fix_values 1715 2011-07-08 13:25:40Z adriana 
;
_cod_original_cell_volume 1577.0(5)
_cod_database_code 2222459
_cod_database_fobs_code 2222459

loop_
_symmetry_equiv_pos_as_xyz
'x, y, z'
'-x, -y, -z'

loop_
_atom_site_type_symbol
_atom_site_label
_atom_site_fract_x
_atom_site_fract_y
_atom_site_fract_z
_atom_site_U_iso_or_equiv
_atom_site_adp_type
_atom_site_calc_flag
_atom_site_refinement_flags
_atom_site_occupancy
_atom_site_disorder_assembly
_atom_site_disorder_group
Zn Zn1 0.76677(7) 0.52215(5) 0.74443(5) 0.0565(3) Uani d . 1 . .
S S1 0.9762(3) 0.7599(2) 0.8261(2) 0.1405(10) Uani d U 1 . .
S S2 0.7074(3) 0.9701(2) 0.18236(19) 0.1322(9) Uani d U 1 . .
O O1 0.6935(4) 0.3968(3) 0.8352(3) 0.0743(12) Uani d . 1 . .
O O2 0.6337(7) 0.2068(5) 0.8807(4) 0.113(2) Uani d . 1 . .
O O3 0.7078(5) 0.5764(3) 0.6026(3) 0.0751(12) Uani d . 1 . .
O O4 0.5434(6) 0.6530(5) 0.4556(3) 0.0952(15) Uani d . 1 . .
O O5 0.9890(14) 0.0589(13) 0.7592(16) 0.201(8) Uani d P 0.50 . .
H H5A 0.9333 0.0169 0.7815 0.241 Uiso d PR 0.50 . .
H H5B 1.0545 0.0478 0.7084 0.241 Uiso d PR 0.50 . .
N N1 0.5803(6) 0.6341(5) 0.8016(4) 0.0714(14) Uani d . 1 . .
N N2 0.5448(7) 0.7845(4) 0.5970(4) 0.0893(18) Uani d . 1 . .
H H2A 0.5726 0.7115 0.5985 0.107 Uiso calc R 1 . .
H H2B 0.5746 0.8205 0.5321 0.107 Uiso calc R 1 . .
N N3 0.9438(6) 0.4057(4) 0.6861(5) 0.0735(15) Uani d . 1 . .
N N4 0.9269(6) 0.2291(4) 0.8690(4) 0.0778(15) Uani d . 1 . .
H H4A 0.9646 0.1849 0.8236 0.093 Uiso calc R 1 . .
H H4B 0.8412 0.2707 0.8519 0.093 Uiso calc R 1 . .
N N5 0.8880(6) 0.5913(5) 0.7923(5) 0.0799(16) Uani d . 1 . .
N N6 0.6414(11) 0.8946(7) 0.3922(8) 0.150(3) Uani d U 1 . .
C C1 0.4525(8) 0.4901(9) 0.8824(5) 0.085(2) Uani d . 1 . .
C C2 0.5598(8) 0.3956(7) 0.8705(4) 0.0709(19) Uani d . 1 . .
C C3 0.5227(10) 0.2965(9) 0.8983(5) 0.092(2) Uani d . 1 . .
C C4 0.3836(12) 0.2933(12) 0.9369(6) 0.125(4) Uani d . 1 . .
H H4 0.3624 0.2250 0.9553 0.150 Uiso calc R 1 . .
C C5 0.2823(13) 0.3802(15) 0.9484(8) 0.144(6) Uani d . 1 . .
H H5 0.1903 0.3741 0.9736 0.172 Uiso calc R 1 . .
C C6 0.3115(9) 0.4821(11) 0.9230(6) 0.116(3) Uani d . 1 . .
H H6 0.2397 0.5451 0.9323 0.139 Uiso calc R 1 . .
C C7 0.6075(13) 0.1001(8) 0.9051(9) 0.162(5) Uani d . 1 . .
H H7A 0.5748 0.0793 0.9787 0.242 Uiso calc R 1 . .
H H7B 0.6936 0.0466 0.8876 0.242 Uiso calc R 1 . .
H H7C 0.5367 0.1025 0.8652 0.242 Uiso calc R 1 . .
C C8 0.4715(8) 0.6024(8) 0.8540(5) 0.088(2) Uani d . 1 . .
H H8 0.3958 0.6569 0.8765 0.105 Uiso calc R 1 . .
C C9 0.5723(8) 0.7536(6) 0.7858(6) 0.091(2) Uani d . 1 . .
H H9A 0.6326 0.7613 0.8299 0.109 Uiso calc R 1 . .
H H9B 0.4757 0.7932 0.8067 0.109 Uiso calc R 1 . .
C C10 0.6180(9) 0.8039(6) 0.6729(6) 0.096(2) Uani d . 1 . .
H H10A 0.6007 0.8832 0.6640 0.115 Uiso calc R 1 . .
H H10B 0.7193 0.7736 0.6565 0.115 Uiso calc R 1 . .
C C11 0.3859(10) 0.8191(7) 0.6135(7) 0.114(3) Uani d . 1 . .
H H11A 0.3522 0.7958 0.6867 0.171 Uiso calc R 1 . .
H H11B 0.3502 0.7854 0.5731 0.171 Uiso calc R 1 . .
H H11C 0.3535 0.8984 0.5914 0.171 Uiso calc R 1 . .
C C12 0.8471(10) 0.4272(7) 0.5243(6) 0.085(2) Uani d . 1 . .
C C13 0.7338(8) 0.5214(6) 0.5289(5) 0.0712(19) Uani d . 1 . .
C C14 0.6466(9) 0.5591(7) 0.4474(5) 0.081(2) Uani d . 1 . .
C C15 0.6657(11) 0.5033(9) 0.3720(6) 0.104(3) Uani d . 1 . .
H H15 0.6036 0.5282 0.3221 0.125 Uiso calc R 1 . .
C C16 0.7754(14) 0.4109(11) 0.3687(8) 0.118(4) Uani d . 1 . .
H H16 0.7890 0.3745 0.3152 0.142 Uiso calc R 1 . .
C C17 0.8643(11) 0.3716(7) 0.4418(8) 0.105(3) Uani d . 1 . .
H H17 0.9377 0.3078 0.4389 0.126 Uiso calc R 1 . .
C C18 0.4627(10) 0.7033(8) 0.3714(6) 0.122(3) Uani d . 1 . .
H H18A 0.5249 0.7180 0.3070 0.183 Uiso calc R 1 . .
H H18B 0.3979 0.7716 0.3832 0.183 Uiso calc R 1 . .
H H18C 0.4105 0.6543 0.3666 0.183 Uiso calc R 1 . .
C C19 0.9490(8) 0.3819(5) 0.5987(7) 0.085(2) Uani d . 1 . .
H H19 1.0291 0.3281 0.5803 0.103 Uiso calc R 1 . .
C C20 1.0633(7) 0.3501(6) 0.7456(7) 0.097(2) Uani d . 1 . .
H H20A 1.1159 0.4029 0.7418 0.117 Uiso calc R 1 . .
H H20B 1.1263 0.2913 0.7137 0.117 Uiso calc R 1 . .
C C21 1.0177(7) 0.3020(6) 0.8579(7) 0.085(2) Uani d . 1 . .
H H21A 1.1008 0.2603 0.8923 0.102 Uiso calc R 1 . .
H H21B 0.9667 0.3617 0.8926 0.102 Uiso calc R 1 . .
C C22 0.9086(9) 0.1580(7) 0.9783(6) 0.105(3) Uani d . 1 . .
H H22A 0.9993 0.1252 1.0028 0.158 Uiso calc R 1 . .
H H22B 0.8676 0.1005 0.9775 0.158 Uiso calc R 1 . .
H H22C 0.8473 0.2029 1.0243 0.158 Uiso calc R 1 . .
C C23 0.9247(7) 0.6603(6) 0.8069(5) 0.0772(18) Uani d . 1 . .
C C24 0.6730(10) 0.9266(7) 0.3022(8) 0.112(3) Uani d . 1 . .

loop_
_atom_site_aniso_label
_atom_site_aniso_U_11
_atom_site_aniso_U_22
_atom_site_aniso_U_33
_atom_site_aniso_U_12
_atom_site_aniso_U_13
_atom_site_aniso_U_23
Zn1 0.0650(5) 0.0525(4) 0.0489(4) -0.0206(3) 0.0020(3) -0.0083(3)
S1 0.183(2) 0.131(2) 0.153(2) -0.0873(19) -0.0027(18) -0.0688(17)
S2 0.178(2) 0.1057(17) 0.0884(16) -0.0077(16) -0.0165(15) -0.0174(13)
O1 0.072(3) 0.074(3) 0.070(3) -0.034(2) -0.010(2) 0.010(2)
O2 0.139(5) 0.099(4) 0.120(4) -0.080(4) -0.067(4) 0.036(3)
O3 0.107(3) 0.068(3) 0.047(2) -0.025(2) 0.001(2) -0.014(2)
O4 0.133(4) 0.111(4) 0.050(3) -0.053(4) -0.013(3) -0.007(3)
O5 0.117(10) 0.167(14) 0.36(3) -0.047(10) -0.001(12) -0.148(16)
N1 0.074(4) 0.090(4) 0.044(3) -0.008(3) -0.009(3) -0.022(3)
N2 0.131(6) 0.059(3) 0.068(4) -0.018(4) -0.021(4) -0.001(3)
N3 0.073(4) 0.063(3) 0.081(4) -0.028(3) 0.019(3) -0.021(3)
N4 0.096(4) 0.053(3) 0.089(4) -0.024(3) -0.028(3) -0.007(3)
N5 0.076(4) 0.084(4) 0.095(4) -0.036(3) 0.004(3) -0.038(3)
N6 0.199(7) 0.121(6) 0.124(6) -0.057(5) 0.000(5) -0.018(5)
C1 0.080(6) 0.151(8) 0.034(3) -0.047(6) -0.003(3) -0.021(4)
C2 0.073(5) 0.111(6) 0.030(3) -0.046(5) -0.010(3) 0.007(3)
C3 0.114(7) 0.130(7) 0.047(4) -0.075(6) -0.033(4) 0.021(4)
C4 0.120(8) 0.226(13) 0.056(5) -0.121(9) -0.014(6) 0.007(6)
C5 0.105(8) 0.31(2) 0.069(6) -0.127(11) 0.016(6) -0.059(9)
C6 0.074(5) 0.236(12) 0.060(5) -0.057(7) 0.012(4) -0.067(6)
C7 0.233(12) 0.125(8) 0.174(10) -0.131(8) -0.104(9) 0.040(7)
C8 0.063(4) 0.146(8) 0.041(4) 0.000(5) -0.004(3) -0.032(4)
C9 0.113(6) 0.079(5) 0.076(5) 0.007(4) -0.023(4) -0.039(4)
C10 0.134(7) 0.066(4) 0.093(6) -0.021(4) -0.032(5) -0.021(4)
C11 0.120(7) 0.102(6) 0.115(7) -0.005(5) -0.038(5) -0.029(5)
C12 0.111(6) 0.084(5) 0.064(4) -0.053(5) 0.032(4) -0.024(4)
C13 0.095(5) 0.070(4) 0.052(4) -0.049(4) 0.032(4) -0.019(3)
C14 0.119(6) 0.092(5) 0.044(4) -0.062(5) 0.012(4) -0.015(4)
C15 0.143(8) 0.137(8) 0.058(5) -0.086(7) 0.022(5) -0.037(5)
C16 0.162(10) 0.148(9) 0.082(6) -0.103(8) 0.051(6) -0.064(7)
C17 0.134(7) 0.093(6) 0.088(6) -0.054(5) 0.047(6) -0.043(5)
C18 0.151(7) 0.166(9) 0.066(5) -0.080(7) -0.028(5) -0.003(5)
C19 0.087(5) 0.051(4) 0.103(6) -0.031(4) 0.042(5) -0.020(4)
C20 0.056(4) 0.068(5) 0.156(8) -0.017(4) 0.000(5) -0.018(5)
C21 0.072(4) 0.062(4) 0.131(7) -0.022(4) -0.026(4) -0.022(4)
C22 0.139(7) 0.089(5) 0.085(5) -0.028(5) -0.047(5) 0.004(4)
C23 0.077(5) 0.085(5) 0.072(4) -0.022(4) -0.002(3) -0.029(4)
C24 0.166(8) 0.074(5) 0.092(6) -0.041(5) -0.002(6) -0.015(5)

loop_
_atom_type_symbol
_atom_type_description
_atom_type_scat_dispersion_real
_atom_type_scat_dispersion_imag
_atom_type_scat_source
C C 0.0033 0.0016 'International Tables Vol C Tables 4.2.6.8 and 6.1.1.4'
H H 0.0000 0.0000 'International Tables Vol C Tables 4.2.6.8 and 6.1.1.4'
N N 0.0061 0.0033 'International Tables Vol C Tables 4.2.6.8 and 6.1.1.4'
O O 0.0106 0.0060 'International Tables Vol C Tables 4.2.6.8 and 6.1.1.4'
Zn Zn 0.2839 1.4301 'International Tables Vol C Tables 4.2.6.8 and 6.1.1.4'
S S 0.1246 0.1234 'International Tables Vol C Tables 4.2.6.8 and 6.1.1.4'

loop_
_geom_angle_atom_site_label_1
_geom_angle_atom_site_label_2
_geom_angle_atom_site_label_3
_geom_angle_site_symmetry_1
_geom_angle_site_symmetry_3
_geom_angle
_geom_angle_publ_flag
O3 Zn1 O1 . . 114.77(18) n
O3 Zn1 N5 . . 122.2(2) n
O1 Zn1 N5 . . 123.0(2) n
O3 Zn1 N3 . . 89.1(2) n
O1 Zn1 N3 . . 88.67(19) n
N5 Zn1 N3 . . 93.1(2) n
O3 Zn1 N1 . . 89.57(18) n
O1 Zn1 N1 . . 89.0(2) n
N5 Zn1 N1 . . 90.4(2) n
N3 Zn1 N1 . . 176.5(2) n
C2 O1 Zn1 . . 128.0(4) ?
C3 O2 C7 . . 118.9(8) ?
C13 O3 Zn1 . . 128.1(4) ?
C14 O4 C18 . . 116.7(7) ?
H5A O5 H5B . . 120.0 ?
C8 N1 C9 . . 116.2(6) ?
C8 N1 Zn1 . . 122.4(5) ?
C9 N1 Zn1 . . 121.3(5) ?
C10 N2 C11 . . 116.9(6) ?
C10 N2 H2A . . 108.1 ?
C11 N2 H2A . . 108.1 ?
C10 N2 H2B . . 108.1 ?
C11 N2 H2B . . 108.1 ?
H2A N2 H2B . . 107.3 ?
C19 N3 C20 . . 118.3(7) ?
C19 N3 Zn1 . . 121.3(5) ?
C20 N3 Zn1 . . 120.4(5) ?
C21 N4 C22 . . 113.0(6) ?
C21 N4 H4A . . 109.0 ?
C22 N4 H4A . . 109.0 ?
C21 N4 H4B . . 109.0 ?
C22 N4 H4B . . 109.0 ?
H4A N4 H4B . . 107.8 ?
C23 N5 Zn1 . . 157.9(6) ?
C2 C1 C6 . . 120.1(9) ?
C2 C1 C8 . . 124.6(6) ?
C6 C1 C8 . . 115.3(9) ?
O1 C2 C3 . . 119.7(8) ?
O1 C2 C1 . . 123.2(7) ?
C3 C2 C1 . . 117.1(8) ?
C2 C3 O2 . . 113.9(7) ?
C2 C3 C4 . . 120.6(11) ?
O2 C3 C4 . . 125.5(9) ?
C5 C4 C3 . . 123.3(12) ?
C5 C4 H4 . . 118.4 ?
C3 C4 H4 . . 118.4 ?
C4 C5 C6 . . 119.4(11) ?
C4 C5 H5 . . 120.3 ?
C6 C5 H5 . . 120.3 ?
C5 C6 C1 . . 119.5(11) ?
C5 C6 H6 . . 120.2 ?
C1 C6 H6 . . 120.2 ?
O2 C7 H7A . . 109.5 ?
O2 C7 H7B . . 109.5 ?
H7A C7 H7B . . 109.5 ?
O2 C7 H7C . . 109.5 ?
H7A C7 H7C . . 109.5 ?
H7B C7 H7C . . 109.5 ?
N1 C8 C1 . . 127.5(7) ?
N1 C8 H8 . . 116.3 ?
C1 C8 H8 . . 116.3 ?
N1 C9 C10 . . 111.2(5) ?
N1 C9 H9A . . 109.4 ?
C10 C9 H9A . . 109.4 ?
N1 C9 H9B . . 109.4 ?
C10 C9 H9B . . 109.4 ?
H9A C9 H9B . . 108.0 ?
N2 C10 C9 . . 114.0(7) ?
N2 C10 H10A . . 108.8 ?
C9 C10 H10A . . 108.8 ?
N2 C10 H10B . . 108.8 ?
C9 C10 H10B . . 108.8 ?
H10A C10 H10B . . 107.7 ?
N2 C11 H11A . . 109.5 ?
N2 C11 H11B . . 109.5 ?
H11A C11 H11B . . 109.5 ?
N2 C11 H11C . . 109.5 ?
H11A C11 H11C . . 109.5 ?
H11B C11 H11C . . 109.5 ?
C13 C12 C17 . . 118.7(9) ?
C13 C12 C19 . . 123.6(7) ?
C17 C12 C19 . . 117.7(9) ?
O3 C13 C12 . . 123.0(7) ?
O3 C13 C14 . . 119.9(7) ?
C12 C13 C14 . . 117.1(7) ?
C15 C14 O4 . . 124.8(8) ?
C15 C14 C13 . . 122.1(9) ?
O4 C14 C13 . . 113.0(6) ?
C14 C15 C16 . . 120.4(10) ?
C14 C15 H15 . . 119.8 ?
C16 C15 H15 . . 119.8 ?
C17 C16 C15 . . 120.8(9) ?
C17 C16 H16 . . 119.6 ?
C15 C16 H16 . . 119.6 ?
C16 C17 C12 . . 120.8(9) ?
C16 C17 H17 . . 119.6 ?
C12 C17 H17 . . 119.6 ?
O4 C18 H18A . . 109.5 ?
O4 C18 H18B . . 109.5 ?
H18A C18 H18B . . 109.5 ?
O4 C18 H18C . . 109.5 ?
H18A C18 H18C . . 109.5 ?
H18B C18 H18C . . 109.5 ?
N3 C19 C12 . . 128.9(7) ?
N3 C19 H19 . . 115.5 ?
C12 C19 H19 . . 115.5 ?
N3 C20 C21 . . 112.5(6) ?
N3 C20 H20A . . 109.1 ?
C21 C20 H20A . . 109.1 ?
N3 C20 H20B . . 109.1 ?
C21 C20 H20B . . 109.1 ?
H20A C20 H20B . . 107.8 ?
N4 C21 C20 . . 111.9(6) ?
N4 C21 H21A . . 109.2 ?
C20 C21 H21A . . 109.2 ?
N4 C21 H21B . . 109.2 ?
C20 C21 H21B . . 109.2 ?
H21A C21 H21B . . 107.9 ?
N4 C22 H22A . . 109.5 ?
N4 C22 H22B . . 109.5 ?
H22A C22 H22B . . 109.5 ?
N4 C22 H22C . . 109.5 ?
H22A C22 H22C . . 109.5 ?
H22B C22 H22C . . 109.5 ?
N5 C23 S1 . . 179.2(7) ?
N6 C24 S2 . . 177.3(10) ?

loop_
_geom_bond_atom_site_label_1
_geom_bond_atom_site_label_2
_geom_bond_site_symmetry_2
_geom_bond_distance
_geom_bond_publ_flag
Zn1 O3 . 1.977(4) n
Zn1 O1 . 1.979(4) n
Zn1 N5 . 2.001(6) n
Zn1 N3 . 2.119(5) n
Zn1 N1 . 2.135(5) n
S1 C23 . 1.632(8) ?
S2 C24 . 1.545(10) ?
O1 C2 . 1.325(7) ?
O2 C3 . 1.381(10) ?
O2 C7 . 1.426(9) ?
O3 C13 . 1.314(7) ?
O4 C14 . 1.353(9) ?
O4 C18 . 1.412(9) ?
O5 H5A . 0.8500 ?
O5 H5B . 0.8500 ?
N1 C8 . 1.280(9) ?
N1 C9 . 1.489(9) ?
N2 C10 . 1.483(9) ?
N2 C11 . 1.499(10) ?
N2 H2A . 0.9000 ?
N2 H2B . 0.9000 ?
N3 C19 . 1.278(9) ?
N3 C20 . 1.460(9) ?
N4 C21 . 1.462(8) ?
N4 C22 . 1.503(9) ?
N4 H4A . 0.9000 ?
N4 H4B . 0.9000 ?
N5 C23 . 1.144(8) ?
N6 C24 . 1.168(10) ?
C1 C2 . 1.387(10) ?
C1 C6 . 1.425(11) ?
C1 C8 . 1.465(11) ?
C2 C3 . 1.380(10) ?
C3 C4 . 1.388(12) ?
C4 C5 . 1.290(16) ?
C4 H4 . 0.9300 ?
C5 C6 . 1.380(15) ?
C5 H5 . 0.9300 ?
C6 H6 . 0.9300 ?
C7 H7A . 0.9600 ?
C7 H7B . 0.9600 ?
C7 H7C . 0.9600 ?
C8 H8 . 0.9300 ?
C9 C10 . 1.503(10) ?
C9 H9A . 0.9700 ?
C9 H9B . 0.9700 ?
C10 H10A . 0.9700 ?
C10 H10B . 0.9700 ?
C11 H11A . 0.9600 ?
C11 H11B . 0.9600 ?
C11 H11C . 0.9600 ?
C12 C13 . 1.399(10) ?
C12 C17 . 1.437(11) ?
C12 C19 . 1.450(11) ?
C13 C14 . 1.423(10) ?
C14 C15 . 1.351(10) ?
C15 C16 . 1.363(13) ?
C15 H15 . 0.9300 ?
C16 C17 . 1.347(13) ?
C16 H16 . 0.9300 ?
C17 H17 . 0.9300 ?
C18 H18A . 0.9600 ?
C18 H18B . 0.9600 ?
C18 H18C . 0.9600 ?
C19 H19 . 0.9300 ?
C20 C21 . 1.489(10) ?
C20 H20A . 0.9700 ?
C20 H20B . 0.9700 ?
C21 H21A . 0.9700 ?
C21 H21B . 0.9700 ?
C22 H22A . 0.9600 ?
C22 H22B . 0.9600 ?
C22 H22C . 0.9600 ?

loop_
_geom_hbond_atom_site_label_D
_geom_hbond_atom_site_label_H
_geom_hbond_atom_site_label_A
_geom_hbond_site_symmetry_A
_geom_hbond_distance_DH
_geom_hbond_distance_HA
_geom_hbond_distance_DA
_geom_hbond_angle_DHA
N4 H4B O2 . 0.90 2.38 3.001(8) 126
N4 H4B O1 . 0.90 1.84 2.682(7) 155
N4 H4A O5 . 0.90 1.99 2.839(14) 157
N2 H2B N6 . 0.90 1.93 2.834(11) 179
N2 H2A O4 . 0.90 2.35 2.889(8) 119
N2 H2A O3 . 0.90 1.86 2.691(7) 153
